data_4021060
loop_
_publ_author_name
'Albert Padwa'
'Hyoung Ik Lee'
'Paitoon Rashatasakhon'
'Mickea Rose'

_publ_section_title
;
 Electrophilic-Induced Cyclization Reaction of Hexahydroindolinone
 Derivatives and Its Application toward the Synthesis of
 +--Erysotramidine
;
_journal_name_full 'Journal of Organic Chemistry'
_journal_page_first 8209
_journal_page_last 8218
_journal_paper_doi 10.1021/jo048647f
_journal_volume 69
_journal_year 2004
_chemical_formula_sum 'C16 H27 N O3'
_chemical_formula_weight 281.39
_space_group_IT_number 14
_symmetry_cell_setting monoclinic
_symmetry_space_group_name_Hall '-P 2ybc'
_symmetry_space_group_name_H-M 'P 1 21/c 1'
_cell_angle_alpha 90.00
_cell_angle_beta 96.573(2)
_cell_angle_gamma 90.00
_cell_formula_units_Z 4
_cell_length_a 12.1727(3)
_cell_length_b 10.0484(3)
_cell_length_c 12.3577(3)
_cell_measurement_temperature 173(2)
_cell_volume 1501.61(7)
_diffrn_ambient_temperature 173(2)
_exptl_crystal_density_diffrn 1.245
_cod_depositor_comments
;
The following automatic conversions were performed:
'_symmetry_cell_setting' value 'Monoclinic' changed to 'monoclinic'
according to '/home/saulius/struct/CIF-dictionaries/cif_core.dic'
dictionary named 'cif_core.dic' version 2.4.1 from 2010-06-29.

Automatic conversion script
Id: cif_fix_enum 1527 2010-12-29 10:47:43Z saulius 
;
_cod_original_sg_symbol_H-M 'P 21/c'
_cod_database_code 4021060

loop_
_symmetry_equiv_pos_as_xyz
'x, y, z'
'-x, y+1/2, -z+1/2'
'-x, -y, -z'
'x, -y-1/2, z-1/2'

loop_
_atom_site_label
_atom_site_type_symbol
_atom_site_fract_x
_atom_site_fract_y
_atom_site_fract_z
_atom_site_U_iso_or_equiv
_atom_site_adp_type
_atom_site_occupancy
_atom_site_symmetry_multiplicity
_atom_site_calc_flag
_atom_site_refinement_flags
_atom_site_disorder_assembly
_atom_site_disorder_group
C1 C 0.82047(15) -0.07363(19) 0.72728(14) 0.0229(5) Uani 1 1 d . . .
C2 C 0.70481(16) -0.12830(18) 0.73010(17) 0.0239(5) Uani 1 1 d . . .
H2A H 0.6799(17) -0.174(2) 0.6633(19) 0.034(6) Uiso 1 1 d . . .
H2B H 0.7046(16) -0.188(2) 0.7954(19) 0.036(6) Uiso 1 1 d . . .
C3 C 0.63041(14) -0.00620(17) 0.74127(14) 0.0194(5) Uani 1 1 d . . .
C4 C 0.53731(15) -0.02341(19) 0.81534(16) 0.0228(5) Uani 1 1 d . . .
H4A H 0.468(2) -0.055(2) 0.7688(19) 0.045(7) Uiso 1 1 d . . .
H4B H 0.5538(15) -0.097(2) 0.8714(16) 0.020(5) Uiso 1 1 d . . .
C5 C 0.51521(15) 0.1078(2) 0.87205(17) 0.0257(5) Uani 1 1 d . . .
H5A H 0.4949(17) 0.173(2) 0.8162(18) 0.031(5) Uiso 1 1 d . . .
H5B H 0.4529(17) 0.095(2) 0.9140(17) 0.023(5) Uiso 1 1 d . . .
C6 C 0.61529(14) 0.16384(18) 0.94685(15) 0.0204(4) Uani 1 1 d . . .
H6A H 0.6110(15) 0.260(2) 0.9445(15) 0.021(5) Uiso 1 1 d . . .
H6B H 0.6068(15) 0.136(2) 1.0239(17) 0.020(5) Uiso 1 1 d . . .
C7 C 0.72756(14) 0.11784(16) 0.91441(13) 0.0161(4) Uani 1 1 d . . .
C8 C 0.71461(13) 0.10184(16) 0.78768(14) 0.0160(4) Uani 1 1 d . . .
C9 C 0.91622(14) 0.1404(2) 0.78212(15) 0.0231(5) Uani 1 1 d . . .
H9A H 0.9062(16) 0.226(2) 0.7389(16) 0.024(5) Uiso 1 1 d . . .
H9B H 0.9817(16) 0.092(2) 0.7612(15) 0.020(5) Uiso 1 1 d . . .
C10 C 0.93016(14) 0.17231(19) 0.90396(15) 0.0221(4) Uani 1 1 d . . .
H10A H 0.9864(15) 0.241(2) 0.9184(15) 0.026(5) Uiso 1 1 d . . .
H10B H 0.9542(16) 0.088(2) 0.9431(16) 0.028(5) Uiso 1 1 d . . .
C11 C 0.82264(14) 0.21849(16) 0.94596(14) 0.0190(5) Uani 1 1 d . . .
H11 H 0.8311(15) 0.225(2) 1.0267(16) 0.027(5) Uiso 1 1 d . . .
C12 C 0.57866(18) 0.0338(2) 0.62685(16) 0.0274(5) Uani 1 1 d . . .
H12A H 0.6374(19) 0.059(2) 0.5799(19) 0.035(6) Uiso 1 1 d . . .
H12B H 0.5322(18) 0.114(2) 0.6318(18) 0.032(6) Uiso 1 1 d . . .
H12C H 0.5330(19) -0.039(2) 0.5958(18) 0.035(6) Uiso 1 1 d . . .
C13 C 0.76249(15) -0.01605(17) 0.97251(14) 0.0184(4) Uani 1 1 d . . .
H13A H 0.8193(16) -0.057(2) 0.9382(15) 0.018(5) Uiso 1 1 d . . .
H13B H 0.7001(16) -0.079(2) 0.9619(15) 0.019(5) Uiso 1 1 d . . .
C14 C 0.79716(17) -0.0071(2) 1.09556(15) 0.0254(5) Uani 1 1 d . . .
H14A H 0.8676(19) 0.037(2) 1.1142(17) 0.032(6) Uiso 1 1 d . . .
H14B H 0.8092(17) -0.099(2) 1.1244(17) 0.029(5) Uiso 1 1 d . . .
H14C H 0.7415(16) 0.0385(19) 1.1334(16) 0.018(5) Uiso 1 1 d . . .
C15 C 0.85928(18) 0.45467(18) 0.94488(18) 0.0292(5) Uani 1 1 d . . .
H15A H 0.8697(17) 0.440(2) 1.0251(19) 0.032(6) Uiso 1 1 d . . .
H15B H 0.934(2) 0.449(2) 0.918(2) 0.046(7) Uiso 1 1 d . . .
C16 C 0.8038(2) 0.5835(2) 0.9111(2) 0.0387(6) Uani 1 1 d . . .
H16A H 0.789(2) 0.589(3) 0.828(3) 0.066(8) Uiso 1 1 d . . .
H16B H 0.850(2) 0.658(3) 0.939(2) 0.059(8) Uiso 1 1 d . . .
H16C H 0.736(2) 0.588(3) 0.937(2) 0.053(8) Uiso 1 1 d . . .
N1 N 0.81920(11) 0.05726(15) 0.75374(12) 0.0187(4) Uani 1 1 d . . .
O1 O 0.90149(12) -0.13673(15) 0.70670(13) 0.0374(4) Uani 1 1 d . . .
O2 O 0.68351(9) 0.22511(12) 0.73705(10) 0.0200(4) Uani 1 1 d . . .
H2O H 0.7159(19) 0.293(2) 0.7818(19) 0.043(7) Uiso 1 1 d . . .
O3 O 0.78920(10) 0.34780(11) 0.90312(10) 0.0224(4) Uani 1 1 d . . .

loop_
_atom_site_aniso_label
_atom_site_aniso_U_11
_atom_site_aniso_U_22
_atom_site_aniso_U_33
_atom_site_aniso_U_23
_atom_site_aniso_U_13
_atom_site_aniso_U_12
C1 0.0268(10) 0.0222(9) 0.0210(10) 0.0004(8) 0.0083(7) 0.0054(8)
C2 0.0326(11) 0.0161(9) 0.0236(11) -0.0033(8) 0.0060(8) -0.0004(8)
C3 0.0215(10) 0.0156(9) 0.0211(10) -0.0006(7) 0.0029(7) -0.0020(7)
C4 0.0183(9) 0.0247(9) 0.0255(10) -0.0001(8) 0.0028(7) -0.0058(8)
C5 0.0178(10) 0.0291(10) 0.0316(11) 0.0002(9) 0.0092(8) 0.0011(8)
C6 0.0220(9) 0.0176(9) 0.0230(10) -0.0011(8) 0.0089(7) 0.0022(7)
C7 0.0192(9) 0.0130(8) 0.0167(9) 0.0012(7) 0.0048(6) -0.0001(7)
C8 0.0175(9) 0.0122(8) 0.0186(9) 0.0030(7) 0.0043(6) 0.0007(7)
C9 0.0172(9) 0.0274(10) 0.0260(10) 0.0037(9) 0.0074(7) -0.0026(8)
C10 0.0187(9) 0.0235(9) 0.0238(10) 0.0041(8) 0.0011(7) -0.0035(8)
C11 0.0243(10) 0.0130(9) 0.0194(10) 0.0033(7) 0.0018(7) -0.0012(7)
C12 0.0306(11) 0.0286(10) 0.0218(10) 0.0004(9) -0.0019(8) -0.0043(9)
C13 0.0213(10) 0.0146(8) 0.0202(10) 0.0027(7) 0.0067(7) -0.0004(8)
C14 0.0307(11) 0.0257(10) 0.0199(10) 0.0042(9) 0.0030(8) 0.0021(9)
C15 0.0370(12) 0.0156(9) 0.0339(12) -0.0021(8) 0.0001(9) -0.0096(8)
C16 0.0600(17) 0.0177(10) 0.0380(14) -0.0002(10) 0.0035(11) -0.0046(10)
N1 0.0181(8) 0.0199(8) 0.0191(8) 0.0013(6) 0.0068(6) -0.0010(6)
O1 0.0348(8) 0.0325(8) 0.0480(10) -0.0062(7) 0.0184(6) 0.0101(7)
O2 0.0246(7) 0.0138(6) 0.0213(7) 0.0051(5) 0.0004(5) 0.0007(5)
O3 0.0285(7) 0.0125(6) 0.0256(7) 0.0002(5) 0.0004(5) -0.0032(5)

loop_
_geom_bond_atom_site_label_1
_geom_bond_atom_site_label_2
_geom_bond_distance
_geom_bond_site_symmetry_2
_geom_bond_publ_flag
C1 O1 1.223(2) . ?
C1 N1 1.356(2) . ?
C1 C2 1.515(3) . ?
C2 C3 1.541(2) . ?
C3 C12 1.534(2) . ?
C3 C4 1.546(2) . ?
C3 C8 1.557(2) . ?
C4 C5 1.531(3) . ?
C5 C6 1.548(2) . ?
C6 C7 1.539(2) . ?
C7 C11 1.553(2) . ?
C7 C13 1.561(2) . ?
C7 C8 1.564(2) . ?
C8 O2 1.4195(18) . ?
C8 N1 1.456(2) . ?
C9 N1 1.456(2) . ?
C9 C10 1.530(3) . ?
C10 C11 1.534(2) . ?
C11 O3 1.4439(19) . ?
C13 C14 1.534(2) . ?
C15 O3 1.431(2) . ?
C15 C16 1.498(3) . ?
